data_4132214
loop_
_publ_author_name
'Saha, Subhankar'
'Desiraju, Gautam R.'

_publ_section_title
;
 Acid&#x00B7;&#x00B7;&#x00B7;Amide Supramolecular Synthon in Cocrystals:
 From Spectroscopic Detection to Property Engineering.
;
_journal_issue 20
_journal_name_full 'Journal of the American Chemical Society'
_journal_page_first 6361
_journal_page_last 6373
_journal_paper_doi 10.1021/jacs.8b02435
_journal_volume 140
_journal_year 2018
_chemical_formula_sum 'C15 H14 N2 O5'
_chemical_formula_weight 302.28
_space_group_crystal_system monoclinic
_space_group_IT_number 14
_space_group_name_Hall '-P 2ybc'
_space_group_name_H-M_alt 'P 1 21/c 1'
_atom_sites_solution_hydrogens geom
_audit_creation_method SHELXL-2014
_cell_angle_alpha 90
_cell_angle_beta 98.496(11)
_cell_angle_gamma 90
_cell_formula_units_Z 4
_cell_length_a 3.821(3)
_cell_length_b 33.53(3)
_cell_length_c 11.226(10)
_cell_measurement_reflns_used 2370
_cell_measurement_temperature 298(2)
_cell_measurement_theta_max 33.6
_cell_measurement_theta_min 1.8
_cell_volume 1422(2)
_computing_cell_refinement
;
CrystalClear-SM Expert 2.0 rc14 (Rigaku, 2009)
;
_computing_data_collection
;
CrystalClear-SM Expert 2.0 rc14 (Rigaku, 2009)
;
_computing_data_reduction
;
CrystalClear-SM Expert 2.0 rc14 (Rigaku, 2009)
;
_computing_structure_refinement 'SHELXL-14 (Sheldrick, 2014)'
_computing_structure_solution 'SHELXL-14 (Sheldrick, 2014)'
_diffrn_ambient_temperature 298(2)
_diffrn_detector_area_resol_mean 13.6612
_diffrn_measured_fraction_theta_full 1.000
_diffrn_measured_fraction_theta_max 1.000
_diffrn_measurement_device
;
XtaLABmini: Fixed Chi 2 circle
;
_diffrn_measurement_device_type
;
Rigaku Mercury375R (2x2 bin mode)
;
_diffrn_measurement_method 'profile data from \w-scans'
_diffrn_radiation_type MoK\a
_diffrn_radiation_wavelength 0.71073
_diffrn_reflns_av_R_equivalents 0.1493
_diffrn_reflns_av_unetI/netI 0.0813
_diffrn_reflns_Laue_measured_fraction_full 1.000
_diffrn_reflns_Laue_measured_fraction_max 1.000
_diffrn_reflns_limit_h_max 4
_diffrn_reflns_limit_h_min -4
_diffrn_reflns_limit_k_max 41
_diffrn_reflns_limit_k_min -41
_diffrn_reflns_limit_l_max 13
_diffrn_reflns_limit_l_min -13
_diffrn_reflns_number 11738
_diffrn_reflns_point_group_measured_fraction_full 1.000
_diffrn_reflns_point_group_measured_fraction_max 1.000
_diffrn_reflns_theta_full 25.242
_diffrn_reflns_theta_max 25.998
_diffrn_reflns_theta_min 1.215
_exptl_absorpt_coefficient_mu 0.108
_exptl_absorpt_correction_T_max 1.000
_exptl_absorpt_correction_T_min 0.666
_exptl_absorpt_correction_type multi-scan
_exptl_absorpt_process_details 'Jacobson, R. (1998) Private communication'
_exptl_crystal_colour Colourless
_exptl_crystal_density_diffrn 1.412
_exptl_crystal_description Block
_exptl_crystal_F_000 632
_exptl_crystal_size_max 0.170
_exptl_crystal_size_mid 0.160
_exptl_crystal_size_min 0.130
_refine_diff_density_max 0.371
_refine_diff_density_min -0.415
_refine_diff_density_rms 0.091
_refine_ls_extinction_method none
_refine_ls_goodness_of_fit_ref 1.160
_refine_ls_hydrogen_treatment constr
_refine_ls_matrix_type full
_refine_ls_number_parameters 200
_refine_ls_number_reflns 2796
_refine_ls_number_restraints 0
_refine_ls_restrained_S_all 1.160
_refine_ls_R_factor_all 0.1194
_refine_ls_R_factor_gt 0.0835
_refine_ls_shift/su_max 0.002
_refine_ls_shift/su_mean 0.000
_refine_ls_structure_factor_coef Fsqd
_refine_ls_weighting_details 'w=1/[\s^2^(Fo^2^)+(0.1327P)^2^] where P=(Fo^2^+2Fc^2^)/3'
_refine_ls_weighting_scheme calc
_refine_ls_wR_factor_gt 0.2281
_refine_ls_wR_factor_ref 0.2656
_reflns_Friedel_coverage 0.000
_reflns_number_gt 1898
_reflns_number_total 2796
_reflns_threshold_expression 'I > 2\s(I)'
_cod_data_source_file ja8b02435_si_004.cif
_cod_data_source_block 2C
_cod_original_sg_symbol_H-M 'P 21/c'
_cod_database_code 4132214
_shelx_space_group_comment
;
The symmetry employed for this shelxl refinement is uniquely defined
by the following loop, which should always be used as a source of
symmetry information in preference to the above space-group names.
They are only intended as comments.
;
_shelx_estimated_absorpt_t_min 0.982
_shelx_estimated_absorpt_t_max 0.986
_shelxl_version_number 2014-3

loop_
_space_group_symop_operation_xyz
'x, y, z'
'-x, y+1/2, -z+1/2'
'-x, -y, -z'
'x, -y-1/2, z-1/2'

loop_
_atom_site_label
_atom_site_type_symbol
_atom_site_fract_x
_atom_site_fract_y
_atom_site_fract_z
_atom_site_U_iso_or_equiv
_atom_site_adp_type
_atom_site_occupancy
_atom_site_site_symmetry_order
_atom_site_calc_flag
_atom_site_refinement_flags_posn
_atom_site_refinement_flags_adp
C003 C 0.4292(9) 0.13735(10) 0.8979(3) 0.0390(8) Uani 1 1 d . .
C004 C 0.3150(9) 0.16674(11) 0.8144(3) 0.0415(8) Uani 1 1 d . .
H004 H 0.1841 0.1602 0.7404 0.050 Uiso 1 1 calc R U
C005 C 0.6244(9) 0.14789(11) 1.0081(3) 0.0466(9) Uani 1 1 d . .
H005 H 0.6984 0.1282 1.0645 0.056 Uiso 1 1 calc R U
C006 C 0.3351(9) 0.09482(10) 0.8726(3) 0.0440(9) Uani 1 1 d . .
C009 C 0.3996(10) 0.20580(10) 0.8433(3) 0.0445(9) Uani 1 1 d . .
C010 C 0.5968(11) 0.21667(12) 0.9521(3) 0.0517(10) Uani 1 1 d . .
H010 H 0.6522 0.2433 0.9692 0.062 Uiso 1 1 calc R U
C012 C 0.7093(10) 0.18709(12) 1.0346(3) 0.0513(10) Uani 1 1 d . .
H012 H 0.8425 0.1937 1.1081 0.062 Uiso 1 1 calc R U
N2 N 0.2697(10) 0.23679(10) 0.7550(3) 0.0614(10) Uani 1 1 d . .
O1 O 0.4371(8) 0.06802(7) 0.9439(2) 0.0597(8) Uani 1 1 d . .
O2 O 0.1321(7) 0.08926(8) 0.7694(2) 0.0591(8) Uani 1 1 d . .
H2 H 0.0904 0.0654 0.7599 0.089 Uiso 1 1 calc R U
O3 O 0.0854(11) 0.22693(9) 0.6621(3) 0.0884(12) Uani 1 1 d . .
O4 O 0.3509(13) 0.27100(10) 0.7784(4) 0.1127(16) Uani 1 1 d . .
C013 C 0.1729(8) 0.04845(10) 0.3017(3) 0.0384(8) Uani 1 1 d . .
C015 C 0.0255(9) 0.01127(10) 0.2426(3) 0.0422(8) Uani 1 1 d . .
C017 C 0.4191(10) 0.08196(11) 0.4847(3) 0.0532(10) Uani 1 1 d . .
H017 H 0.4897 0.0811 0.5676 0.064 Uiso 1 1 calc R U
C018 C 0.2184(10) 0.08334(11) 0.2393(3) 0.0455(9) Uani 1 1 d . .
H018 H 0.1527 0.0841 0.1562 0.055 Uiso 1 1 calc R U
C019 C 0.4615(9) 0.11686(11) 0.4224(3) 0.0452(9) Uani 1 1 d . .
C020 C 0.3589(10) 0.11668(11) 0.2987(3) 0.0477(9) Uani 1 1 d . .
H020 H 0.3860 0.1398 0.2550 0.057 Uiso 1 1 calc R U
C021 C 0.2740(10) 0.04854(11) 0.4259(3) 0.0515(10) Uani 1 1 d . .
H021 H 0.2430 0.0256 0.4699 0.062 Uiso 1 1 calc R U
C022 C 0.6203(11) 0.15322(13) 0.4871(4) 0.0634(11) Uani 1 1 d . .
H02A H 0.4393 0.1678 0.5193 0.095 Uiso 1 1 calc R U
H02B H 0.7225 0.1699 0.4317 0.095 Uiso 1 1 calc R U
H02C H 0.8006 0.1453 0.5515 0.095 Uiso 1 1 calc R U
N1 N -0.1488(8) 0.01293(9) 0.1311(3) 0.0543(9) Uani 1 1 d . .
H1A H -0.2328 -0.0085 0.0958 0.065 Uiso 1 1 calc R U
H1B H -0.1774 0.0354 0.0943 0.065 Uiso 1 1 calc R U
O5 O 0.0702(8) -0.02108(8) 0.2977(2) 0.0658(9) Uani 1 1 d . .

loop_
_atom_site_aniso_label
_atom_site_aniso_U_11
_atom_site_aniso_U_22
_atom_site_aniso_U_33
_atom_site_aniso_U_23
_atom_site_aniso_U_13
_atom_site_aniso_U_12
C003 0.0480(18) 0.0366(19) 0.0315(16) -0.0012(13) 0.0030(14) 0.0001(14)
C004 0.0486(19) 0.0392(19) 0.0338(17) -0.0009(14) -0.0032(14) -0.0017(15)
C005 0.055(2) 0.047(2) 0.0344(17) -0.0007(15) -0.0044(15) -0.0004(17)
C006 0.057(2) 0.037(2) 0.0354(18) 0.0014(14) -0.0004(16) 0.0000(16)
C009 0.054(2) 0.0361(19) 0.0422(19) 0.0022(15) 0.0037(16) 0.0004(16)
C010 0.062(2) 0.040(2) 0.051(2) -0.0070(16) 0.0009(18) -0.0068(17)
C012 0.060(2) 0.050(2) 0.0391(19) -0.0078(16) -0.0078(17) -0.0039(18)
N2 0.085(2) 0.0366(19) 0.057(2) 0.0069(15) -0.0054(18) -0.0017(17)
O1 0.090(2) 0.0371(15) 0.0441(15) 0.0056(11) -0.0157(14) -0.0014(13)
O2 0.091(2) 0.0377(15) 0.0409(14) -0.0007(11) -0.0176(13) -0.0080(13)
O3 0.130(3) 0.055(2) 0.063(2) 0.0108(15) -0.040(2) 0.0010(18)
O4 0.188(4) 0.0376(19) 0.095(3) 0.0109(17) -0.036(3) -0.020(2)
C013 0.0420(17) 0.0390(19) 0.0322(17) -0.0006(13) -0.0011(14) 0.0029(14)
C015 0.054(2) 0.037(2) 0.0331(17) 0.0010(13) -0.0018(15) 0.0041(15)
C017 0.072(2) 0.053(2) 0.0312(17) -0.0050(15) -0.0056(17) -0.0061(19)
C018 0.063(2) 0.040(2) 0.0312(17) 0.0034(13) -0.0012(16) 0.0041(17)
C019 0.0445(19) 0.042(2) 0.047(2) -0.0101(15) 0.0012(16) 0.0016(15)
C020 0.062(2) 0.0343(19) 0.046(2) 0.0027(14) 0.0045(17) -0.0013(16)
C021 0.073(2) 0.043(2) 0.0355(18) 0.0057(15) -0.0012(17) -0.0107(18)
C022 0.066(2) 0.053(3) 0.069(3) -0.018(2) 0.000(2) -0.010(2)
N1 0.079(2) 0.0397(18) 0.0383(17) -0.0029(13) -0.0123(15) -0.0028(15)
O5 0.102(2) 0.0362(15) 0.0483(16) 0.0053(11) -0.0234(15) -0.0104(14)

loop_
_atom_type_symbol
_atom_type_description
_atom_type_scat_dispersion_real
_atom_type_scat_dispersion_imag
_atom_type_scat_source
C C 0.0033 0.0016 'International Tables Vol C Tables 4.2.6.8 and 6.1.1.4'
H H 0.0000 0.0000 'International Tables Vol C Tables 4.2.6.8 and 6.1.1.4'
N N 0.0061 0.0033 'International Tables Vol C Tables 4.2.6.8 and 6.1.1.4'
O O 0.0106 0.0060 'International Tables Vol C Tables 4.2.6.8 and 6.1.1.4'

loop_
_geom_angle_atom_site_label_1
_geom_angle_atom_site_label_2
_geom_angle_atom_site_label_3
_geom_angle
C004 C003 C005 119.6(3)
C004 C003 C006 120.6(3)
C005 C003 C006 119.7(3)
C009 C004 C003 118.5(3)
C009 C004 H004 120.7
C003 C004 H004 120.7
C012 C005 C003 120.8(3)
C012 C005 H005 119.6
C003 C005 H005 119.6
O1 C006 O2 124.2(3)
O1 C006 C003 122.2(3)
O2 C006 C003 113.6(3)
C004 C009 C010 122.4(3)
C004 C009 N2 118.0(3)
C010 C009 N2 119.6(3)
C012 C010 C009 118.5(4)
C012 C010 H010 120.8
C009 C010 H010 120.8
C005 C012 C010 120.1(3)
C005 C012 H012 120.0
C010 C012 H012 120.0
O4 N2 O3 122.9(4)
O4 N2 C009 118.3(3)
O3 N2 C009 118.8(3)
C006 O2 H2 109.5
C018 C013 C021 117.9(3)
C018 C013 C015 123.4(3)
C021 C013 C015 118.7(3)
O5 C015 N1 121.1(3)
O5 C015 C013 119.6(3)
N1 C015 C013 119.3(3)
C021 C017 C019 121.0(3)
C021 C017 H017 119.5
C019 C017 H017 119.5
C020 C018 C013 120.8(3)
C020 C018 H018 119.6
C013 C018 H018 119.6
C017 C019 C020 117.7(3)
C017 C019 C022 120.8(3)
C020 C019 C022 121.5(4)
C018 C020 C019 121.6(3)
C018 C020 H020 119.2
C019 C020 H020 119.2
C017 C021 C013 121.0(3)
C017 C021 H021 119.5
C013 C021 H021 119.5
C019 C022 H02A 109.5
C019 C022 H02B 109.5
H02A C022 H02B 109.5
C019 C022 H02C 109.5
H02A C022 H02C 109.5
H02B C022 H02C 109.5
C015 N1 H1A 120.0
C015 N1 H1B 120.0
H1A N1 H1B 120.0

loop_
_geom_bond_atom_site_label_1
_geom_bond_atom_site_label_2
_geom_bond_distance
C003 C004 1.385(5)
C003 C005 1.393(4)
C003 C006 1.488(5)
C004 C009 1.376(5)
C004 H004 0.9300
C005 C012 1.375(5)
C005 H005 0.9300
C006 O1 1.228(4)
C006 O2 1.308(4)
C009 C010 1.386(5)
C009 N2 1.471(5)
C010 C012 1.381(5)
C010 H010 0.9300
C012 H012 0.9300
N2 O4 1.207(5)
N2 O3 1.214(4)
O2 H2 0.8200
C013 C018 1.387(5)
C013 C021 1.392(5)
C013 C015 1.483(5)
C015 O5 1.248(4)
C015 N1 1.329(4)
C017 C021 1.375(5)
C017 C019 1.385(5)
C017 H017 0.9300
C018 C020 1.370(5)
C018 H018 0.9300
C019 C020 1.386(5)
C019 C022 1.500(5)
C020 H020 0.9300
C021 H021 0.9300
C022 H02A 0.9600
C022 H02B 0.9600
C022 H02C 0.9600
N1 H1A 0.8600
N1 H1B 0.8600

loop_
_geom_torsion_atom_site_label_1
_geom_torsion_atom_site_label_2
_geom_torsion_atom_site_label_3
_geom_torsion_atom_site_label_4
_geom_torsion
C005 C003 C004 C009 0.1(5)
C006 C003 C004 C009 178.0(3)
C004 C003 C005 C012 -0.8(5)
C006 C003 C005 C012 -178.8(3)
C004 C003 C006 O1 178.8(4)
C005 C003 C006 O1 -3.3(6)
C004 C003 C006 O2 -2.2(5)
C005 C003 C006 O2 175.7(3)
C003 C004 C009 C010 0.6(5)
C003 C004 C009 N2 -178.6(3)
C004 C009 C010 C012 -0.6(6)
N2 C009 C010 C012 178.6(4)
C003 C005 C012 C010 0.9(6)
C009 C010 C012 C005 -0.2(6)
C004 C009 N2 O4 -178.1(4)
C010 C009 N2 O4 2.7(6)
C004 C009 N2 O3 2.2(6)
C010 C009 N2 O3 -177.1(4)
C018 C013 C015 O5 162.7(4)
C021 C013 C015 O5 -16.8(5)
C018 C013 C015 N1 -16.5(5)
C021 C013 C015 N1 164.0(3)
C021 C013 C018 C020 0.1(5)
C015 C013 C018 C020 -179.4(3)
C021 C017 C019 C020 -1.1(6)
C021 C017 C019 C022 -179.9(4)
C013 C018 C020 C019 0.2(6)
C017 C019 C020 C018 0.3(6)
C022 C019 C020 C018 179.1(4)
C019 C017 C021 C013 1.5(6)
C018 C013 C021 C017 -0.9(6)
C015 C013 C021 C017 178.6(3)
